data_7047820
loop_
_publ_author_name
'Li, Min'
'Wang, Chaopan'
'Chen, Jue'
'Guo, Zhiyong'
'Mou, Zehuai'
'Luo, Yunjie'

_publ_section_title
;
 Controlled iso-specific polymerization of 2-vinylpyridine catalyzed by
 arylamide-ligated rare-earth metal aminobenzyl complexes.
;
_journal_issue 44
_journal_name_full 'Dalton transactions (Cambridge, England : 2003)'
_journal_page_first 15967
_journal_page_last 15976
_journal_paper_doi 10.1039/c8dt03330g
_journal_volume 47
_journal_year 2018
_chemical_formula_sum 'C32 H43 Lu N4 Si'
_chemical_formula_weight 686.76
_space_group_crystal_system monoclinic
_space_group_IT_number 14
_space_group_name_Hall '-P 2ybc'
_space_group_name_H-M_alt 'P 1 21/c 1'
_symmetry_space_group_name_Hall '-P 2ybc'
_symmetry_space_group_name_H-M 'P 1 21/c 1'
_atom_sites_solution_hydrogens geom
_audit_block_doi 10.5517/ccdc.csd.cc20gcnj
_audit_creation_method SHELXL-2018/3
_audit_update_record
;
2018-09-24 deposited with the CCDC.
2018-10-18 downloaded from the CCDC.
;
_cell_angle_alpha 90
_cell_angle_beta 98.531(2)
_cell_angle_gamma 90
_cell_formula_units_Z 4
_cell_length_a 11.0708(10)
_cell_length_b 10.9858(10)
_cell_length_c 25.3641(19)
_cell_measurement_reflns_used 9603
_cell_measurement_temperature 120(2)
_cell_measurement_theta_max 27.51
_cell_measurement_theta_min 2.28
_cell_volume 3050.7(5)
_computing_structure_refinement 'SHELXL-2018/3 (Sheldrick, 2018)'
_computing_structure_solution 'SHELXT 2014/5 (Sheldrick, 2014)'
_diffrn_ambient_temperature 120(2)
_diffrn_measured_fraction_theta_full 0.995
_diffrn_measured_fraction_theta_max 0.990
_diffrn_measurement_device_type 'Bruker APEX-II CCD'
_diffrn_measurement_method '\f and \w scans'
_diffrn_radiation_type MoK\a
_diffrn_radiation_wavelength 0.71073
_diffrn_reflns_av_R_equivalents 0.0738
_diffrn_reflns_av_unetI/netI 0.0453
_diffrn_reflns_Laue_measured_fraction_full 0.995
_diffrn_reflns_Laue_measured_fraction_max 0.990
_diffrn_reflns_limit_h_max 14
_diffrn_reflns_limit_h_min -12
_diffrn_reflns_limit_k_max 14
_diffrn_reflns_limit_k_min -14
_diffrn_reflns_limit_l_max 30
_diffrn_reflns_limit_l_min -32
_diffrn_reflns_number 47549
_diffrn_reflns_point_group_measured_fraction_full 0.995
_diffrn_reflns_point_group_measured_fraction_max 0.990
_diffrn_reflns_theta_full 25.242
_diffrn_reflns_theta_max 27.546
_diffrn_reflns_theta_min 2.830
_exptl_absorpt_coefficient_mu 3.302
_exptl_absorpt_correction_T_max 0.7456
_exptl_absorpt_correction_T_min 0.4427
_exptl_absorpt_correction_type multi-scan
_exptl_absorpt_process_details
;
 SADABS 2016/2: Krause, L., Herbst-Irmer, R., Sheldrick G.M. & Stalke D.,
 J. Appl. Cryst. 48 (2015) 3-10
;
_exptl_crystal_colour COLORLESS
_exptl_crystal_density_diffrn 1.495
_exptl_crystal_description BLOCK
_exptl_crystal_F_000 1392
_exptl_crystal_size_max 0.400
_exptl_crystal_size_mid 0.300
_exptl_crystal_size_min 0.200
_refine_diff_density_max 1.946
_refine_diff_density_min -2.231
_refine_diff_density_rms 0.135
_refine_ls_extinction_method none
_refine_ls_goodness_of_fit_ref 1.020
_refine_ls_hydrogen_treatment constr
_refine_ls_matrix_type full
_refine_ls_number_parameters 351
_refine_ls_number_reflns 6963
_refine_ls_number_restraints 0
_refine_ls_restrained_S_all 1.020
_refine_ls_R_factor_all 0.0490
_refine_ls_R_factor_gt 0.0333
_refine_ls_shift/su_max 0.002
_refine_ls_shift/su_mean 0.000
_refine_ls_structure_factor_coef Fsqd
_refine_ls_weighting_details 'w=1/[\s^2^(Fo^2^)+(0.0590P)^2^+3.4915P] where P=(Fo^2^+2Fc^2^)/3'
_refine_ls_weighting_scheme calc
_refine_ls_wR_factor_gt 0.0856
_refine_ls_wR_factor_ref 0.1024
_reflns_Friedel_coverage 0.000
_reflns_number_gt 5724
_reflns_number_total 6963
_reflns_threshold_expression 'I > 2\s(I)'
_cod_data_source_file c8dt03330g2.cif
_cod_data_source_block mo_B180118a_0m
_cod_depositor_comments 'Adding full bibliography for 7047820--7047822.cif.'
_cod_database_code 7047820
_shelx_shelxl_version_number 2018/3
_shelx_space_group_comment
;
The symmetry employed for this shelxl refinement is uniquely defined
by the following loop, which should always be used as a source of
symmetry information in preference to the above space-group names.
They are only intended as comments.
;
_shelx_estimated_absorpt_t_min 0.352
_shelx_estimated_absorpt_t_max 0.558

loop_
_space_group_symop_operation_xyz
'x, y, z'
'-x, y+1/2, -z+1/2'
'-x, -y, -z'
'x, -y-1/2, z-1/2'

loop_
_atom_site_label
_atom_site_type_symbol
_atom_site_fract_x
_atom_site_fract_y
_atom_site_fract_z
_atom_site_U_iso_or_equiv
_atom_site_adp_type
_atom_site_occupancy
_atom_site_site_symmetry_order
_atom_site_calc_flag
_atom_site_refinement_flags_posn
_atom_site_refinement_flags_adp
Lu1 Lu 0.29871(2) 0.25952(2) 0.32821(2) 0.01896(7) Uani 1 1 d . .
Si2 Si 0.24906(9) 0.10785(9) 0.45153(4) 0.0196(2) Uani 1 1 d . .
N1 N 0.0901(3) 0.1408(3) 0.44949(12) 0.0212(7) Uani 1 1 d . .
N2 N 0.5047(3) 0.2116(3) 0.30954(13) 0.0230(7) Uani 1 1 d . .
C11 C 0.1966(4) 0.4954(3) 0.31013(15) 0.0259(9) Uani 1 1 d . .
N3 N 0.3077(3) 0.2148(3) 0.41399(12) 0.0192(6) Uani 1 1 d . .
C26 C 0.2702(4) -0.0475(3) 0.42567(17) 0.0294(9) Uani 1 1 d . .
H26A H 0.232381 -0.052209 0.388255 0.044 Uiso 1 1 calc R U
H26B H 0.231634 -0.106948 0.446677 0.044 Uiso 1 1 calc R U
H26C H 0.357609 -0.065258 0.428413 0.044 Uiso 1 1 calc R U
C2 C 0.5025(4) 0.2632(3) 0.21358(18) 0.0266(9) Uani 1 1 d . .
H2 H 0.574836 0.309922 0.222678 0.032 Uiso 1 1 calc R U
C30 C -0.0157(4) 0.0731(4) 0.43203(16) 0.0256(8) Uani 1 1 d . .
C24 C 0.5194(4) 0.2416(3) 0.46077(17) 0.0240(9) Uani 1 1 d . .
H24 H 0.524575 0.157955 0.470396 0.029 Uiso 1 1 calc R U
C20 C 0.4085(4) 0.4115(3) 0.41854(14) 0.0228(8) Uani 1 1 d . .
H20 H 0.335500 0.446210 0.400220 0.027 Uiso 1 1 calc R U
C1 C 0.4554(4) 0.1993(3) 0.25328(15) 0.0233(8) Uani 1 1 d . .
C16 C 0.0949(4) 0.4219(3) 0.31727(15) 0.0243(8) Uani 1 1 d . .
C23 C 0.6191(4) 0.3164(4) 0.47502(16) 0.0304(9) Uani 1 1 d . .
H23 H 0.690481 0.284371 0.495777 0.037 Uiso 1 1 calc R U
C3 C 0.4462(5) 0.2602(4) 0.16116(19) 0.0317(10) Uani 1 1 d . .
H3 H 0.479240 0.304090 0.134350 0.038 Uiso 1 1 calc R U
C27 C 0.0508(4) 0.2558(3) 0.46411(19) 0.0250(9) Uani 1 1 d . .
C13 C 0.1274(4) 0.6394(4) 0.37251(18) 0.0378(11) Uani 1 1 d . .
H13 H 0.139148 0.713767 0.391712 0.045 Uiso 1 1 calc R U
C12 C 0.2086(4) 0.6054(4) 0.33941(17) 0.0323(10) Uani 1 1 d . .
H12 H 0.275345 0.657688 0.335991 0.039 Uiso 1 1 calc R U
C6 C 0.3489(4) 0.1267(3) 0.24123(15) 0.0241(8) Uani 1 1 d . .
C9 C 0.5689(4) 0.0996(4) 0.33150(16) 0.0307(9) Uani 1 1 d . .
H9A H 0.520913 0.027913 0.318479 0.046 Uiso 1 1 calc R U
H9B H 0.578757 0.101798 0.370530 0.046 Uiso 1 1 calc R U
H9C H 0.649482 0.095394 0.319961 0.046 Uiso 1 1 calc R U
C28 C -0.0731(4) 0.2590(4) 0.4556(2) 0.0329(11) Uani 1 1 d . .
H28 H -0.122912 0.326058 0.462255 0.039 Uiso 1 1 calc R U
C31 C -0.0152(4) -0.0562(4) 0.41323(18) 0.0323(9) Uani 1 1 d . .
H31A H -0.099293 -0.082744 0.401194 0.048 Uiso 1 1 calc R U
H31B H 0.021814 -0.108323 0.442583 0.048 Uiso 1 1 calc R U
H31C H 0.032142 -0.061957 0.383605 0.048 Uiso 1 1 calc R U
N4 N 0.0877(3) 0.3036(3) 0.29069(13) 0.0247(7) Uani 1 1 d . .
C29 C -0.1147(4) 0.1439(4) 0.43508(17) 0.0331(10) Uani 1 1 d . .
H29 H -0.197553 0.120486 0.425176 0.040 Uiso 1 1 calc R U
C14 C 0.0284(4) 0.5664(4) 0.37821(17) 0.0366(10) Uani 1 1 d . .
H14 H -0.028137 0.590912 0.400926 0.044 Uiso 1 1 calc R U
C21 C 0.5110(4) 0.4847(4) 0.43117(16) 0.0317(10) Uani 1 1 d . .
H21 H 0.508558 0.567528 0.420284 0.038 Uiso 1 1 calc R U
C5 C 0.2936(4) 0.1273(4) 0.18742(16) 0.0312(9) Uani 1 1 d . .
H5 H 0.221002 0.081480 0.177542 0.037 Uiso 1 1 calc R U
C7 C 0.2886(4) 0.0706(4) 0.28277(16) 0.0266(9) Uani 1 1 d . .
H7A H 0.337195 0.005270 0.302770 0.032 Uiso 1 1 calc R U
H7B H 0.204296 0.042826 0.270012 0.032 Uiso 1 1 calc R U
C19 C 0.4098(3) 0.2874(4) 0.43214(14) 0.0194(7) Uani 1 1 d . .
C25 C 0.3202(4) 0.1106(4) 0.52302(15) 0.0280(9) Uani 1 1 d . .
H25A H 0.389530 0.054194 0.528378 0.042 Uiso 1 1 calc R U
H25B H 0.259685 0.085966 0.545471 0.042 Uiso 1 1 calc R U
H25C H 0.348857 0.193182 0.532727 0.042 Uiso 1 1 calc R U
C22 C 0.6166(4) 0.4370(4) 0.45958(17) 0.0333(10) Uani 1 1 d . .
H22 H 0.686889 0.486801 0.468408 0.040 Uiso 1 1 calc R U
C32 C 0.1353(4) 0.3547(4) 0.48708(16) 0.0291(9) Uani 1 1 d . .
H32A H 0.088704 0.429551 0.490008 0.044 Uiso 1 1 calc R U
H32B H 0.197033 0.368948 0.463775 0.044 Uiso 1 1 calc R U
H32C H 0.175706 0.330305 0.522527 0.044 Uiso 1 1 calc R U
C8 C 0.5891(4) 0.3156(4) 0.32194(17) 0.0298(9) Uani 1 1 d . .
H8A H 0.662561 0.302511 0.305365 0.045 Uiso 1 1 calc R U
H8B H 0.611997 0.322479 0.360656 0.045 Uiso 1 1 calc R U
H8C H 0.548632 0.390800 0.308002 0.045 Uiso 1 1 calc R U
C10 C 0.2944(4) 0.4515(4) 0.28214(17) 0.0289(9) Uani 1 1 d . .
H10A H 0.371158 0.498521 0.290478 0.035 Uiso 1 1 calc R U
H10B H 0.269838 0.444380 0.243113 0.035 Uiso 1 1 calc R U
C4 C 0.3411(4) 0.1922(4) 0.14852(17) 0.0352(10) Uani 1 1 d . .
H4 H 0.300975 0.189889 0.112726 0.042 Uiso 1 1 calc R U
C17 C 0.0088(4) 0.2144(4) 0.31306(19) 0.0336(10) Uani 1 1 d . .
H17A H -0.076662 0.240350 0.304934 0.050 Uiso 1 1 calc R U
H17B H 0.032525 0.209716 0.351798 0.050 Uiso 1 1 calc R U
H17C H 0.018226 0.134233 0.297263 0.050 Uiso 1 1 calc R U
C15 C 0.0121(4) 0.4575(4) 0.35062(16) 0.0300(9) Uani 1 1 d . .
H15 H -0.055686 0.406945 0.354454 0.036 Uiso 1 1 calc R U
C18 C 0.0469(4) 0.3134(4) 0.23276(16) 0.0354(10) Uani 1 1 d . .
H18A H -0.038400 0.340428 0.226320 0.053 Uiso 1 1 calc R U
H18B H 0.053811 0.233798 0.216053 0.053 Uiso 1 1 calc R U
H18C H 0.098127 0.372573 0.217436 0.053 Uiso 1 1 calc R U

loop_
_atom_site_aniso_label
_atom_site_aniso_U_11
_atom_site_aniso_U_22
_atom_site_aniso_U_33
_atom_site_aniso_U_23
_atom_site_aniso_U_13
_atom_site_aniso_U_12
Lu1 0.02201(11) 0.02006(10) 0.01453(11) 0.00018(5) 0.00179(7) -0.00047(6)
Si2 0.0227(5) 0.0184(5) 0.0172(5) 0.0009(4) 0.0017(4) -0.0024(4)
N1 0.0219(17) 0.0217(15) 0.0200(16) -0.0025(12) 0.0033(13) -0.0039(12)
N2 0.0263(18) 0.0224(15) 0.0198(17) -0.0036(13) 0.0017(14) -0.0009(14)
C11 0.031(2) 0.0223(19) 0.022(2) 0.0053(15) -0.0048(17) 0.0036(16)
N3 0.0203(16) 0.0202(15) 0.0171(16) 0.0007(12) 0.0028(13) -0.0037(12)
C26 0.031(2) 0.0213(19) 0.036(2) -0.0019(16) 0.0060(18) -0.0026(16)
C2 0.031(2) 0.027(2) 0.022(2) -0.0041(15) 0.0077(18) 0.0007(16)
C30 0.024(2) 0.028(2) 0.025(2) 0.0030(15) 0.0024(16) -0.0057(16)
C24 0.025(2) 0.030(2) 0.018(2) 0.0020(14) 0.0050(17) -0.0006(15)
C20 0.030(2) 0.0217(18) 0.0177(19) -0.0024(14) 0.0068(16) -0.0009(15)
C1 0.028(2) 0.0215(18) 0.0206(19) -0.0029(15) 0.0048(16) 0.0040(15)
C16 0.028(2) 0.0227(18) 0.0192(19) 0.0011(14) -0.0051(16) 0.0031(15)
C23 0.021(2) 0.048(3) 0.021(2) -0.0037(18) 0.0003(16) -0.0041(18)
C3 0.047(3) 0.030(2) 0.021(2) 0.0015(15) 0.012(2) 0.0030(18)
C27 0.028(2) 0.024(2) 0.025(2) 0.0022(14) 0.0120(18) -0.0007(15)
C13 0.048(3) 0.029(2) 0.033(2) -0.0030(18) -0.007(2) 0.015(2)
C12 0.035(2) 0.0192(19) 0.040(2) 0.0032(17) -0.0036(19) 0.0022(16)
C6 0.029(2) 0.0218(18) 0.0221(19) -0.0071(14) 0.0056(16) 0.0027(15)
C9 0.036(2) 0.033(2) 0.022(2) -0.0004(16) 0.0009(18) 0.0067(18)
C28 0.026(2) 0.033(2) 0.041(3) 0.0037(17) 0.009(2) 0.0026(16)
C31 0.028(2) 0.033(2) 0.036(2) -0.0068(18) 0.0046(18) -0.0104(17)
N4 0.0239(17) 0.0253(17) 0.0234(17) 0.0008(13) -0.0008(14) -0.0013(13)
C29 0.021(2) 0.039(2) 0.039(3) 0.0042(19) 0.0027(18) -0.0050(17)
C14 0.043(3) 0.040(3) 0.027(2) 0.0000(18) 0.0028(19) 0.017(2)
C21 0.045(3) 0.0221(19) 0.030(2) -0.0047(16) 0.0114(19) -0.0115(18)
C5 0.037(2) 0.030(2) 0.025(2) -0.0104(16) 0.0017(18) -0.0023(18)
C7 0.032(2) 0.0228(19) 0.025(2) -0.0030(15) 0.0041(17) -0.0031(16)
C19 0.0193(19) 0.0248(18) 0.0143(18) -0.0031(14) 0.0035(14) -0.0003(15)
C25 0.027(2) 0.033(2) 0.024(2) 0.0051(16) 0.0039(16) -0.0022(17)
C22 0.030(2) 0.042(2) 0.029(2) -0.0098(18) 0.0046(18) -0.0163(19)
C32 0.028(2) 0.030(2) 0.029(2) -0.0110(17) 0.0026(17) 0.0009(17)
C8 0.028(2) 0.034(2) 0.027(2) -0.0079(17) 0.0049(17) -0.0059(18)
C10 0.028(2) 0.030(2) 0.028(2) 0.0087(17) 0.0041(17) -0.0005(17)
C4 0.053(3) 0.030(2) 0.021(2) -0.0034(17) -0.0013(19) 0.005(2)
C17 0.030(2) 0.029(2) 0.041(3) 0.0017(19) 0.002(2) -0.0060(18)
C15 0.028(2) 0.032(2) 0.030(2) 0.0049(17) 0.0035(18) 0.0079(17)
C18 0.036(3) 0.045(3) 0.022(2) -0.0052(18) -0.0049(18) 0.001(2)

loop_
_atom_type_symbol
_atom_type_description
_atom_type_scat_dispersion_real
_atom_type_scat_dispersion_imag
_atom_type_scat_source
C C 0.0033 0.0016 'International Tables Vol C Tables 4.2.6.8 and 6.1.1.4'
H H 0.0000 0.0000 'International Tables Vol C Tables 4.2.6.8 and 6.1.1.4'
Lu Lu -0.4720 5.8584 'International Tables Vol C Tables 4.2.6.8 and 6.1.1.4'
N N 0.0061 0.0033 'International Tables Vol C Tables 4.2.6.8 and 6.1.1.4'
Si Si 0.0817 0.0704 'International Tables Vol C Tables 4.2.6.8 and 6.1.1.4'

loop_
_geom_angle_atom_site_label_1
_geom_angle_atom_site_label_2
_geom_angle_atom_site_label_3
_geom_angle
N3 Lu1 C7 105.99(13)
N3 Lu1 C10 131.64(13)
C7 Lu1 C10 122.36(16)
N3 Lu1 N4 109.16(11)
C7 Lu1 N4 90.63(13)
C10 Lu1 N4 71.78(13)
N3 Lu1 N2 103.53(11)
C7 Lu1 N2 72.31(13)
C10 Lu1 N2 92.65(13)
N4 Lu1 N2 146.27(11)
N3 Si2 N1 107.44(16)
N3 Si2 C26 111.04(18)
N1 Si2 C26 110.51(17)
N3 Si2 C25 113.03(17)
N1 Si2 C25 107.24(17)
C26 Si2 C25 107.53(19)
C30 N1 C27 106.5(3)
C30 N1 Si2 132.4(3)
C27 N1 Si2 121.0(3)
C1 N2 C8 114.4(3)
C1 N2 C9 112.2(3)
C8 N2 C9 107.9(3)
C1 N2 Lu1 89.2(2)
C8 N2 Lu1 111.7(3)
C9 N2 Lu1 120.8(3)
C12 C11 C16 115.7(4)
C12 C11 C10 121.2(4)
C16 C11 C10 122.2(4)
C19 N3 Si2 124.4(3)
C19 N3 Lu1 96.5(2)
Si2 N3 Lu1 137.44(17)
Si2 C26 H26A 109.5
Si2 C26 H26B 109.5
H26A C26 H26B 109.5
Si2 C26 H26C 109.5
H26A C26 H26C 109.5
H26B C26 H26C 109.5
C3 C2 C1 121.3(4)
C3 C2 H2 119.3
C1 C2 H2 119.3
C29 C30 N1 108.8(4)
C29 C30 C31 127.1(4)
N1 C30 C31 124.1(4)
C23 C24 C19 121.0(4)
C23 C24 H24 119.5
C19 C24 H24 119.5
C21 C20 C19 121.7(4)
C21 C20 H20 119.1
C19 C20 H20 119.1
C2 C1 C6 121.1(4)
C2 C1 N2 122.4(4)
C6 C1 N2 116.2(3)
C15 C16 C11 121.6(4)
C15 C16 N4 122.3(4)
C11 C16 N4 115.9(3)
C24 C23 C22 121.1(4)
C24 C23 H23 119.5
C22 C23 H23 119.5
C4 C3 C2 118.7(4)
C4 C3 H3 120.6
C2 C3 H3 120.6
C28 C27 N1 109.1(4)
C28 C27 C32 127.1(4)
N1 C27 C32 123.8(4)
C12 C13 C14 120.6(4)
C12 C13 H13 119.7
C14 C13 H13 119.7
C13 C12 C11 122.4(4)
C13 C12 H12 118.8
C11 C12 H12 118.8
C5 C6 C1 115.7(4)
C5 C6 C7 121.3(4)
C1 C6 C7 122.3(3)
N2 C9 H9A 109.5
N2 C9 H9B 109.5
H9A C9 H9B 109.5
N2 C9 H9C 109.5
H9A C9 H9C 109.5
H9B C9 H9C 109.5
C27 C28 C29 107.5(4)
C27 C28 H28 126.3
C29 C28 H28 126.3
C30 C31 H31A 109.5
C30 C31 H31B 109.5
H31A C31 H31B 109.5
C30 C31 H31C 109.5
H31A C31 H31C 109.5
H31B C31 H31C 109.5
C16 N4 C18 112.5(3)
C16 N4 C17 114.0(3)
C18 N4 C17 108.6(3)
C16 N4 Lu1 90.8(2)
C18 N4 Lu1 122.5(3)
C17 N4 Lu1 107.7(2)
C30 C29 C28 108.2(4)
C30 C29 H29 125.9
C28 C29 H29 125.9
C13 C14 C15 119.6(4)
C13 C14 H14 120.2
C15 C14 H14 120.2
C22 C21 C20 120.0(4)
C22 C21 H21 120.0
C20 C21 H21 120.0
C4 C5 C6 122.4(4)
C4 C5 H5 118.8
C6 C5 H5 118.8
C6 C7 Lu1 89.3(2)
C6 C7 H7A 113.8
Lu1 C7 H7A 113.8
C6 C7 H7B 113.8
Lu1 C7 H7B 113.8
H7A C7 H7B 111.0
N3 C19 C20 119.4(3)
N3 C19 C24 123.7(3)
C20 C19 C24 116.7(3)
Si2 C25 H25A 109.5
Si2 C25 H25B 109.5
H25A C25 H25B 109.5
Si2 C25 H25C 109.5
H25A C25 H25C 109.5
H25B C25 H25C 109.5
C23 C22 C21 119.4(4)
C23 C22 H22 120.3
C21 C22 H22 120.3
C27 C32 H32A 109.5
C27 C32 H32B 109.5
H32A C32 H32B 109.5
C27 C32 H32C 109.5
H32A C32 H32C 109.5
H32B C32 H32C 109.5
N2 C8 H8A 109.5
N2 C8 H8B 109.5
H8A C8 H8B 109.5
N2 C8 H8C 109.5
H8A C8 H8C 109.5
H8B C8 H8C 109.5
C11 C10 Lu1 90.9(2)
C11 C10 H10A 113.5
Lu1 C10 H10A 113.5
C11 C10 H10B 113.5
Lu1 C10 H10B 113.5
H10A C10 H10B 110.8
C3 C4 C5 120.7(4)
C3 C4 H4 119.7
C5 C4 H4 119.7
N4 C17 H17A 109.5
N4 C17 H17B 109.5
H17A C17 H17B 109.5
N4 C17 H17C 109.5
H17A C17 H17C 109.5
H17B C17 H17C 109.5
C14 C15 C16 120.1(4)
C14 C15 H15 119.9
C16 C15 H15 119.9
N4 C18 H18A 109.5
N4 C18 H18B 109.5
H18A C18 H18B 109.5
N4 C18 H18C 109.5
H18A C18 H18C 109.5
H18B C18 H18C 109.5

loop_
_geom_bond_atom_site_label_1
_geom_bond_atom_site_label_2
_geom_bond_distance
Lu1 N3 2.218(3)
Lu1 C7 2.369(4)
Lu1 C10 2.409(4)
Lu1 N4 2.437(3)
Lu1 N2 2.454(3)
Si2 N3 1.701(3)
Si2 N1 1.790(3)
Si2 C26 1.855(4)
Si2 C25 1.867(4)
N1 C30 1.402(5)
N1 C27 1.404(5)
N2 C1 1.457(5)
N2 C8 1.480(5)
N2 C9 1.487(5)
C11 C12 1.415(5)
C11 C16 1.419(6)
C11 C10 1.461(6)
N3 C19 1.404(5)
C26 H26A 0.9800
C26 H26B 0.9800
C26 H26C 0.9800
C2 C3 1.383(7)
C2 C1 1.391(6)
C2 H2 0.9500
C30 C29 1.355(6)
C30 C31 1.498(6)
C24 C23 1.381(6)
C24 C19 1.411(6)
C24 H24 0.9500
C20 C21 1.390(5)
C20 C19 1.405(5)
C20 H20 0.9500
C1 C6 1.418(5)
C16 C15 1.393(6)
C16 N4 1.460(5)
C23 C22 1.381(6)
C23 H23 0.9500
C3 C4 1.380(7)
C3 H3 0.9500
C27 C28 1.358(7)
C27 C32 1.494(6)
C13 C12 1.370(6)
C13 C14 1.382(7)
C13 H13 0.9500
C12 H12 0.9500
C6 C5 1.411(5)
C6 C7 1.464(6)
C9 H9A 0.9800
C9 H9B 0.9800
C9 H9C 0.9800
C28 C29 1.418(6)
C28 H28 0.9500
C31 H31A 0.9800
C31 H31B 0.9800
C31 H31C 0.9800
N4 C18 1.476(5)
N4 C17 1.481(5)
C29 H29 0.9500
C14 C15 1.385(6)
C14 H14 0.9500
C21 C22 1.382(6)
C21 H21 0.9500
C5 C4 1.383(6)
C5 H5 0.9500
C7 H7A 0.9900
C7 H7B 0.9900
C25 H25A 0.9800
C25 H25B 0.9800
C25 H25C 0.9800
C22 H22 0.9500
C32 H32A 0.9800
C32 H32B 0.9800
C32 H32C 0.9800
C8 H8A 0.9800
C8 H8B 0.9800
C8 H8C 0.9800
C10 H10A 0.9900
C10 H10B 0.9900
C4 H4 0.9500
C17 H17A 0.9800
C17 H17B 0.9800
C17 H17C 0.9800
C15 H15 0.9500
C18 H18A 0.9800
C18 H18B 0.9800
C18 H18C 0.9800
